data_7114829
loop_
_publ_author_name
'Laskoski, Matthew'
'Morton, Jason G. M.'
'Smith, Mark D.'
'Bunz, Uwe H. F.'

_publ_section_title
;
 A solution-phase route to a tetraethynylated
 (cyclobutadiene)cyclopentadienylcobalt complex with a
 para-(1,3,2,4)-substitution patternElectronic supplementary information
 (ESI) available: experimental, including details of preparation and
 spectroscopic characterization of all new compounds. See
 http://www.rsc.org/suppdata/cc/b1/b109848a/
;
_journal_issue 24
_journal_name_full 'Chemical Communications'
_journal_page_first 2590
_journal_paper_doi 10.1039/b109848a
_journal_year 2001
_chemical_formula_sum 'C37.25 H33.5 Cl0.5 Co'
_chemical_formula_weight 557.80
_chemical_name_systematic
; 
? 
;
_space_group_IT_number 15
_symmetry_cell_setting monoclinic
_symmetry_space_group_name_Hall '-C 2yc'
_symmetry_space_group_name_H-M 'C 1 2/c 1'
_atom_sites_solution_hydrogens geom
_atom_sites_solution_primary direct
_atom_sites_solution_secondary difmap
_audit_creation_method SHELXL-97
_cell_angle_alpha 90.00
_cell_angle_beta 102.163(3)
_cell_angle_gamma 90.00
_cell_formula_units_Z 16
_cell_length_a 23.132(2)
_cell_length_b 18.932(2)
_cell_length_c 29.492(4)
_cell_measurement_reflns_used 4526
_cell_measurement_temperature 190(2)
_cell_measurement_theta_max 22.701
_cell_measurement_theta_min 2.267
_cell_volume 12626(2)
_computing_cell_refinement 'SAINT+ NT V6.02a (Bruker, 1998)'
_computing_data_collection 'SMART NT V5.624 (Bruker, 2000)'
_computing_data_reduction 'SAINT+ NT V6.02a'
_computing_molecular_graphics 'SHELXTL V5.1 (Sheldrick, 1997)'
_computing_publication_material 'SHELXTL V5.1'
_computing_structure_refinement 'SHELXL-97 (Sheldrick, 1997)'
_computing_structure_solution 'SHELXS-97 (Sheldrick, 1990)'
_diffrn_ambient_temperature 190(2)
_diffrn_measured_fraction_theta_full 0.992
_diffrn_measured_fraction_theta_max 0.992
_diffrn_measurement_device_type 'Bruker SMART APEX CCD diffractometer'
_diffrn_measurement_method 'omega scans'
_diffrn_radiation_monochromator graphite
_diffrn_radiation_source 'fine-focus sealed tube'
_diffrn_radiation_type MoK\a
_diffrn_radiation_wavelength 0.71073
_diffrn_reflns_av_R_equivalents 0.0989
_diffrn_reflns_av_sigmaI/netI 0.1338
_diffrn_reflns_limit_h_max 25
_diffrn_reflns_limit_h_min -18
_diffrn_reflns_limit_k_max 20
_diffrn_reflns_limit_k_min -20
_diffrn_reflns_limit_l_max 31
_diffrn_reflns_limit_l_min -32
_diffrn_reflns_number 22647
_diffrn_reflns_theta_full 22.80
_diffrn_reflns_theta_max 22.80
_diffrn_reflns_theta_min 1.40
_diffrn_standards_decay_% none
_exptl_absorpt_coefficient_mu 0.608
_exptl_absorpt_correction_type none
_exptl_crystal_colour orange
_exptl_crystal_density_diffrn 1.174
_exptl_crystal_density_method 'not measured'
_exptl_crystal_description bar
_exptl_crystal_F_000 4680
_exptl_crystal_size_max 0.36
_exptl_crystal_size_mid 0.12
_exptl_crystal_size_min 0.10
_refine_diff_density_max 0.464
_refine_diff_density_min -0.261
_refine_diff_density_rms 0.062
_refine_ls_extinction_method none
_refine_ls_goodness_of_fit_ref 1.009
_refine_ls_hydrogen_treatment mixed
_refine_ls_matrix_type full
_refine_ls_number_parameters 748
_refine_ls_number_reflns 8515
_refine_ls_number_restraints 27
_refine_ls_restrained_S_all 1.016
_refine_ls_R_factor_all 0.1344
_refine_ls_R_factor_gt 0.0699
_refine_ls_shift/su_max 0.003
_refine_ls_shift/su_mean 0.000
_refine_ls_structure_factor_coef Fsqd
_refine_ls_weighting_details
; calc 
[0.00000+1.00000exp(1.00(sin\q/\l)^2^)]/ 
[\s^2^(Fo^2^)+0.0000+0.0000*P+(0.0568P)^2^+0.0000sin\q/\l] 
where P = 0.33333Fo^2^ + 0.66667Fc^2^ 
;
_refine_ls_weighting_scheme calc
_refine_ls_wR_factor_gt 0.1379
_refine_ls_wR_factor_ref 0.1616
_reflns_number_gt 4430
_reflns_number_total 8515
_reflns_threshold_expression >2sigma(I)
_cod_data_source_file b109848a.txt
_cod_data_source_block mlsublm
_cod_original_cell_volume 12626(3)
_cod_original_sg_symbol_H-M C2/c
_cod_original_formula_sum 'C37.25 H33.50 Cl0.50 Co'
_cod_database_code 7114829

loop_
_symmetry_equiv_pos_as_xyz
'x, y, z'
'-x, y, -z+1/2'
'x+1/2, y+1/2, z'
'-x+1/2, y+1/2, -z+1/2'
'-x, -y, -z'
'x, -y, z-1/2'
'-x+1/2, -y+1/2, -z'
'x+1/2, -y+1/2, z-1/2'

loop_
_atom_site_label
_atom_site_type_symbol
_atom_site_fract_x
_atom_site_fract_y
_atom_site_fract_z
_atom_site_U_iso_or_equiv
_atom_site_adp_type
_atom_site_occupancy
_atom_site_symmetry_multiplicity
_atom_site_calc_flag
_atom_site_refinement_flags
_atom_site_disorder_assembly
_atom_site_disorder_group
Co1 Co 0.94116(4) 0.13906(4) 0.14424(3) 0.0502(3) Uani 1 1 d . . .
C1 C 0.8780(3) 0.0949(3) 0.1694(2) 0.0502(17) Uani 1 1 d . . .
C2 C 0.8716(3) 0.0778(3) 0.1205(2) 0.0503(17) Uani 1 1 d . . .
C3 C 0.8599(3) 0.1527(3) 0.1094(2) 0.0506(17) Uani 1 1 d . . .
C4 C 0.8651(3) 0.1687(3) 0.1585(2) 0.0490(17) Uani 1 1 d . . .
C5 C 0.8807(3) 0.0521(4) 0.2099(3) 0.0568(18) Uani 1 1 d . . .
C6 C 0.8813(3) 0.0144(4) 0.2418(3) 0.068(2) Uani 1 1 d . . .
H6 H 0.8817 -0.0160 0.2675 0.082 Uiso 1 1 calc R . .
C7 C 0.8407(3) 0.1875(4) 0.0660(3) 0.0553(18) Uani 1 1 d . . .
C8 C 0.8238(3) 0.2108(4) 0.0290(3) 0.073(2) Uani 1 1 d . . .
H8 H 0.8101 0.2297 -0.0012 0.088 Uiso 1 1 calc R . .
C9 C 0.8660(3) 0.0168(4) 0.0942(2) 0.0510(17) Uani 1 1 d . . .
C10 C 0.8597(3) -0.0359(4) 0.0712(2) 0.0546(18) Uani 1 1 d . . .
C11 C 0.8535(3) -0.0989(4) 0.0437(3) 0.0537(18) Uani 1 1 d . . .
C12 C 0.8711(3) -0.1638(4) 0.0631(3) 0.069(2) Uani 1 1 d . . .
H12 H 0.8861 -0.1674 0.0956 0.083 Uiso 1 1 calc R . .
C13 C 0.8669(3) -0.2236(4) 0.0355(3) 0.079(2) Uani 1 1 d . . .
H13 H 0.8786 -0.2678 0.0498 0.095 Uiso 1 1 calc R . .
C14 C 0.8466(3) -0.2214(4) -0.0117(3) 0.071(2) Uani 1 1 d . . .
C15 C 0.8298(3) -0.1565(4) -0.0308(3) 0.074(2) Uani 1 1 d . . .
H15 H 0.8155 -0.1530 -0.0634 0.089 Uiso 1 1 calc R . .
C16 C 0.8331(3) -0.0963(4) -0.0039(3) 0.066(2) Uani 1 1 d . . .
H16 H 0.8213 -0.0522 -0.0184 0.079 Uiso 1 1 calc R . .
C17 C 0.8452(4) -0.2881(4) -0.0409(3) 0.092(3) Uani 1 1 d . . .
C18 C 0.8127(7) -0.2769(7) -0.0895(5) 0.264(11) Uani 1 1 d . . .
H18A H 0.8325 -0.2401 -0.1040 0.397 Uiso 1 1 calc R . .
H18B H 0.7721 -0.2622 -0.0895 0.397 Uiso 1 1 calc R . .
H18C H 0.8121 -0.3211 -0.1069 0.397 Uiso 1 1 calc R . .
C19 C 0.9063(4) -0.3107(5) -0.0409(3) 0.105(3) Uani 1 1 d . . .
H19A H 0.9055 -0.3535 -0.0597 0.157 Uiso 1 1 calc R . .
H19B H 0.9272 -0.3205 -0.0090 0.157 Uiso 1 1 calc R . .
H19C H 0.9269 -0.2730 -0.0539 0.157 Uiso 1 1 calc R . .
C20 C 0.8142(6) -0.3459(6) -0.0204(5) 0.231(9) Uani 1 1 d . . .
H20A H 0.8158 -0.3898 -0.0377 0.346 Uiso 1 1 calc R . .
H20B H 0.7728 -0.3326 -0.0222 0.346 Uiso 1 1 calc R . .
H20C H 0.8337 -0.3530 0.0121 0.346 Uiso 1 1 calc R . .
C21 C 0.8562(3) 0.2279(4) 0.1858(2) 0.0550(18) Uani 1 1 d . . .
C22 C 0.8488(3) 0.2765(4) 0.2106(3) 0.0610(19) Uani 1 1 d . . .
C23 C 0.8407(3) 0.3339(4) 0.2405(3) 0.0626(19) Uani 1 1 d . . .
C24 C 0.8053(3) 0.3908(4) 0.2257(3) 0.086(3) Uani 1 1 d . . .
H24 H 0.7839 0.3923 0.1944 0.103 Uiso 1 1 calc R . .
C25 C 0.8000(4) 0.4460(4) 0.2550(3) 0.092(3) Uani 1 1 d . . .
H25 H 0.7753 0.4847 0.2431 0.111 Uiso 1 1 calc R . .
C26 C 0.8292(3) 0.4472(4) 0.3011(3) 0.069(2) Uani 1 1 d . . .
C27 C 0.8641(3) 0.3893(4) 0.3156(3) 0.076(2) Uani 1 1 d . . .
H27 H 0.8853 0.3880 0.3469 0.091 Uiso 1 1 calc R . .
C28 C 0.8700(3) 0.3332(4) 0.2873(3) 0.073(2) Uani 1 1 d . . .
H28 H 0.8940 0.2940 0.2994 0.088 Uiso 1 1 calc R . .
C29 C 0.8228(4) 0.5097(4) 0.3334(3) 0.081(2) Uani 1 1 d . . .
C30 C 0.7691(5) 0.4996(7) 0.3522(5) 0.212(8) Uani 1 1 d . . .
H30A H 0.7550 0.5455 0.3608 0.319 Uiso 1 1 calc R . .
H30B H 0.7783 0.4692 0.3797 0.319 Uiso 1 1 calc R . .
H30C H 0.7383 0.4773 0.3286 0.319 Uiso 1 1 calc R . .
C31 C 0.8720(5) 0.5136(6) 0.3730(4) 0.202(7) Uani 1 1 d . . .
H31A H 0.8747 0.5616 0.3858 0.303 Uiso 1 1 calc R . .
H31B H 0.9088 0.5020 0.3632 0.303 Uiso 1 1 calc R . .
H31C H 0.8658 0.4800 0.3967 0.303 Uiso 1 1 calc R . .
C32 C 0.8172(12) 0.5748(6) 0.3089(4) 0.378(16) Uani 1 1 d . . .
H32A H 0.8043 0.6116 0.3280 0.567 Uiso 1 1 calc R . .
H32B H 0.7878 0.5698 0.2798 0.567 Uiso 1 1 calc R . .
H32C H 0.8554 0.5879 0.3021 0.567 Uiso 1 1 calc R . .
C33 C 1.0221(3) 0.1391(9) 0.1875(3) 0.115(4) Uani 1 1 d . . .
H33 H 1.0306 0.1245 0.2190 0.138 Uiso 1 1 calc R . .
C34 C 1.0235(3) 0.0963(4) 0.1494(3) 0.071(2) Uani 1 1 d . . .
H34 H 1.0319 0.0472 0.1501 0.086 Uiso 1 1 calc R . .
C35 C 1.0107(3) 0.1374(5) 0.1112(3) 0.073(2) Uani 1 1 d . . .
H35 H 1.0095 0.1221 0.0803 0.088 Uiso 1 1 calc R . .
C36 C 1.0000(4) 0.2032(6) 0.1239(5) 0.110(4) Uani 1 1 d . . .
H36 H 0.9898 0.2419 0.1033 0.131 Uiso 1 1 calc R . .
C37 C 1.0061(4) 0.2065(8) 0.1716(6) 0.134(6) Uani 1 1 d . . .
H37 H 1.0005 0.2466 0.1896 0.161 Uiso 1 1 calc R . .
Co2 Co 0.07043(3) 0.87934(4) 0.07939(3) 0.0458(3) Uani 1 1 d . . .
C41 C 0.0645(3) 0.8708(3) 0.1449(2) 0.0437(15) Uani 1 1 d . . .
C42 C 0.1236(3) 0.8932(4) 0.1398(2) 0.0510(17) Uani 1 1 d . . .
C43 C 0.1326(3) 0.8250(4) 0.1202(2) 0.0546(18) Uani 1 1 d . . .
C44 C 0.0745(3) 0.8027(3) 0.1251(2) 0.0499(17) Uani 1 1 d . . .
C45 C 0.0205(3) 0.8974(3) 0.1665(2) 0.0479(17) Uani 1 1 d . . .
C46 C -0.0151(3) 0.9202(4) 0.1853(3) 0.071(2) Uani 1 1 d . . .
H46 H -0.0441 0.9387 0.2006 0.086 Uiso 1 1 calc R . .
C47 C 0.1810(3) 0.7900(4) 0.1083(2) 0.071(2) Uani 1 1 d . . .
C48 C 0.2210(4) 0.7580(6) 0.1006(3) 0.120(4) Uani 1 1 d . . .
H48 H 0.2535 0.7319 0.0943 0.144 Uiso 1 1 calc R . .
C49 C 0.1577(3) 0.9547(4) 0.1511(2) 0.0525(18) Uani 1 1 d . . .
C50 C 0.1854(3) 1.0087(4) 0.1597(2) 0.0562(18) Uani 1 1 d . . .
C51 C 0.2213(3) 1.0713(4) 0.1713(2) 0.0575(19) Uani 1 1 d . . .
C52 C 0.2024(3) 1.1282(4) 0.1925(3) 0.080(2) Uani 1 1 d . . .
H52 H 0.1634 1.1281 0.1979 0.096 Uiso 1 1 calc R . .
C53 C 0.2381(4) 1.1857(4) 0.2063(3) 0.081(2) Uani 1 1 d . . .
H53 H 0.2233 1.2237 0.2214 0.097 Uiso 1 1 calc R . .
C54 C 0.2946(3) 1.1896(4) 0.1987(2) 0.0636(19) Uani 1 1 d . . .
C55 C 0.3124(3) 1.1336(5) 0.1761(3) 0.104(3) Uani 1 1 d . . .
H55 H 0.3505 1.1345 0.1690 0.124 Uiso 1 1 calc R . .
C56 C 0.2762(4) 1.0749(4) 0.1631(3) 0.104(3) Uani 1 1 d . . .
H56 H 0.2909 1.0365 0.1481 0.124 Uiso 1 1 calc R . .
C57 C 0.3345(3) 1.2529(4) 0.2155(3) 0.077(2) Uani 1 1 d D . .
C58 C 0.3965(4) 1.2414(5) 0.2092(5) 0.221(8) Uani 1 1 d D . .
H58A H 0.4196 1.2846 0.2176 0.331 Uiso 1 1 calc R . .
H58B H 0.3957 1.2294 0.1768 0.331 Uiso 1 1 calc R . .
H58C H 0.4146 1.2026 0.2293 0.331 Uiso 1 1 calc R . .
C59 C 0.3112(5) 1.3167(5) 0.1844(4) 0.171(5) Uani 1 1 d D . .
H59A H 0.2696 1.3250 0.1852 0.257 Uiso 1 1 calc R . .
H59B H 0.3147 1.3070 0.1525 0.257 Uiso 1 1 calc R . .
H59C H 0.3345 1.3587 0.1959 0.257 Uiso 1 1 calc R . .
C60 C 0.3342(5) 1.2701(6) 0.2631(3) 0.178(6) Uani 1 1 d D . .
H60A H 0.3297 1.2267 0.2802 0.266 Uiso 1 1 calc R . .
H60B H 0.3012 1.3020 0.2642 0.266 Uiso 1 1 calc R . .
H60C H 0.3716 1.2932 0.2774 0.266 Uiso 1 1 calc R . .
C61 C 0.0417(3) 0.7383(4) 0.1161(2) 0.0567(18) Uani 1 1 d . A .
C62 C 0.0141(3) 0.6849(4) 0.1076(2) 0.064(2) Uani 1 1 d . . .
C63A C -0.0194(4) 0.6209(4) 0.0954(3) 0.075(2) Uani 0.50 1 d P A 1
C64A C -0.0083(4) 0.5759(5) 0.0642(3) 0.090(3) Uani 0.50 1 d P A 1
H64A H 0.0236 0.5854 0.0493 0.108 Uiso 0.50 1 calc PR A 1
C65A C -0.0419(5) 0.5149(5) 0.0522(3) 0.097(3) Uani 0.50 1 d P A 1
H65A H -0.0316 0.4840 0.0297 0.116 Uiso 0.50 1 calc PR A 1
C66A C -0.0865(6) 0.4983(5) 0.0703(4) 0.143(5) Uani 0.50 1 d P A 1
C67A C -0.0766(10) 0.5298(10) 0.1175(9) 0.103(7) Uani 0.50 1 d P A 1
H67A H -0.0912 0.5063 0.1413 0.124 Uiso 0.50 1 calc PR A 1
C68A C -0.0461(9) 0.5936(9) 0.1272(7) 0.077(5) Uani 0.50 1 d P A 1
H68A H -0.0444 0.6171 0.1559 0.093 Uiso 0.50 1 calc PR A 1
C63B C -0.0194(4) 0.6209(4) 0.0954(3) 0.075(2) Uani 0.50 1 d P A 2
C64B C -0.0083(4) 0.5759(5) 0.0642(3) 0.090(3) Uani 0.50 1 d P A 2
H64B H 0.0236 0.5854 0.0493 0.108 Uiso 0.50 1 calc PR A 2
C65B C -0.0419(5) 0.5149(5) 0.0522(3) 0.097(3) Uani 0.50 1 d P A 2
H65B H -0.0316 0.4840 0.0297 0.116 Uiso 0.50 1 calc PR A 2
C66B C -0.0865(6) 0.4983(5) 0.0703(4) 0.143(5) Uani 0.50 1 d P A 2
C67B C -0.1184(10) 0.5596(9) 0.0863(7) 0.096(6) Uani 0.50 1 d P A 2
H67B H -0.1594 0.5582 0.0867 0.115 Uiso 0.50 1 calc PR A 2
C68B C -0.0840(9) 0.6175(9) 0.1001(7) 0.078(5) Uani 0.50 1 d P A 2
H68B H -0.1005 0.6567 0.1130 0.094 Uiso 0.50 1 calc PR A 2
C69A C -0.1256(7) 0.4314(6) 0.0550(5) 0.261(11) Uani 0.50 1 d PDU A 1
C70A C -0.1046(14) 0.3839(12) 0.0984(9) 0.272(15) Uani 0.50 1 d PDU A 1
H70A H -0.1118 0.3342 0.0897 0.407 Uiso 0.50 1 calc PR A 1
H70B H -0.1265 0.3964 0.1223 0.407 Uiso 0.50 1 calc PR A 1
H70C H -0.0622 0.3913 0.1105 0.407 Uiso 0.50 1 calc PR A 1
C71A C -0.1916(12) 0.448(2) 0.0545(15) 0.29(2) Uani 0.50 1 d PDU A 1
H71A H -0.2054 0.4857 0.0318 0.429 Uiso 0.50 1 calc PR A 1
H71B H -0.1955 0.4638 0.0853 0.429 Uiso 0.50 1 calc PR A 1
H71C H -0.2155 0.4056 0.0458 0.429 Uiso 0.50 1 calc PR A 1
C72A C -0.1217(16) 0.3976(19) 0.0126(9) 0.247(17) Uiso 0.50 1 d PDU A 1
H72A H -0.0930 0.4227 -0.0017 0.370 Uiso 0.50 1 calc PR A 1
H72B H -0.1605 0.3983 -0.0086 0.370 Uiso 0.50 1 calc PR A 1
H72C H -0.1088 0.3486 0.0188 0.370 Uiso 0.50 1 calc PR A 1
C69B C -0.1256(7) 0.4314(6) 0.0550(5) 0.261(11) Uani 0.50 1 d PDU A 2
C70B C -0.1602(16) 0.4431(17) 0.0044(8) 0.505(11) Uani 0.50 1 d PDU A 2
H70D H -0.1599 0.3995 -0.0134 0.757 Uiso 0.50 1 calc PR A 2
H70E H -0.1414 0.4811 -0.0099 0.757 Uiso 0.50 1 calc PR A 2
H70F H -0.2012 0.4562 0.0045 0.757 Uiso 0.50 1 calc PR A 2
C71B C -0.0778(9) 0.3739(11) 0.0468(10) 0.147(8) Uiso 0.50 1 d PD A 2
H71D H -0.0576 0.3543 0.0767 0.221 Uiso 0.50 1 calc PR A 2
H71E H -0.0487 0.3965 0.0317 0.221 Uiso 0.50 1 calc PR A 2
H71F H -0.0978 0.3358 0.0271 0.221 Uiso 0.50 1 calc PR A 2
C72B C -0.1634(14) 0.4079(17) 0.0832(12) 0.202(17) Uani 0.50 1 d PDU A 2
H72D H -0.1914 0.4455 0.0864 0.304 Uiso 0.50 1 calc PR A 2
H72E H -0.1400 0.3956 0.1139 0.304 Uiso 0.50 1 calc PR A 2
H72F H -0.1851 0.3663 0.0692 0.304 Uiso 0.50 1 calc PR A 2
C74 C 0.0545(3) 0.8606(4) 0.0097(2) 0.0617(19) Uani 1 1 d . . .
H74 H 0.0634 0.8181 -0.0045 0.074 Uiso 1 1 calc R . .
C75 C 0.0014(3) 0.8759(4) 0.0239(2) 0.0618(19) Uani 1 1 d . . .
H75 H -0.0317 0.8453 0.0207 0.074 Uiso 1 1 calc R . .
C76 C 0.0052(3) 0.9436(4) 0.0437(2) 0.0588(19) Uani 1 1 d . . .
H76 H -0.0244 0.9671 0.0561 0.071 Uiso 1 1 calc R . .
C77 C 0.0612(3) 0.9697(4) 0.0415(2) 0.0614(19) Uani 1 1 d . . .
H77 H 0.0764 1.0145 0.0526 0.074 Uiso 1 1 calc R . .
C78 C 0.0914(3) 0.9188(4) 0.0203(2) 0.0578(19) Uani 1 1 d . . .
H78 H 0.1300 0.9235 0.0144 0.069 Uiso 1 1 calc R . .
C1S C 0.0374(14) 0.4772(11) 0.2822(13) 0.47(5) Uani 0.50 1 d PD B 9
H1S1 H 0.0801 0.4770 0.2819 0.565 Uiso 0.50 1 calc PR B 9
H1S2 H 0.0320 0.4770 0.3146 0.565 Uiso 0.50 1 calc PR B 9
Cl1 Cl 0.0000 0.4086(10) 0.2500 0.75(2) Uani 1 2 d SD . 9
Cl2 Cl 0.0000 0.5473(11) 0.2500 0.609(12) Uani 1 2 d SD . 9

loop_
_atom_site_aniso_label
_atom_site_aniso_U_11
_atom_site_aniso_U_22
_atom_site_aniso_U_33
_atom_site_aniso_U_23
_atom_site_aniso_U_13
_atom_site_aniso_U_12
Co1 0.0498(5) 0.0494(6) 0.0510(6) -0.0014(5) 0.0098(4) -0.0044(4)
C1 0.049(4) 0.050(4) 0.053(5) -0.004(4) 0.014(3) -0.008(3)
C2 0.053(4) 0.056(5) 0.046(5) -0.004(4) 0.020(3) -0.002(3)
C3 0.063(4) 0.040(4) 0.051(5) -0.002(4) 0.017(3) -0.002(3)
C4 0.056(4) 0.043(4) 0.049(5) -0.009(4) 0.014(3) 0.010(3)
C5 0.055(4) 0.063(5) 0.055(5) -0.008(4) 0.017(4) -0.005(4)
C6 0.080(5) 0.072(6) 0.060(5) 0.004(4) 0.029(4) -0.005(4)
C7 0.058(4) 0.050(5) 0.061(5) 0.002(4) 0.019(4) 0.007(3)
C8 0.080(6) 0.076(6) 0.062(6) 0.002(5) 0.009(4) 0.010(4)
C9 0.054(4) 0.051(5) 0.052(5) -0.003(4) 0.019(3) -0.004(4)
C10 0.053(4) 0.058(5) 0.054(5) 0.006(4) 0.014(3) -0.005(4)
C11 0.059(4) 0.046(5) 0.058(5) -0.012(4) 0.015(4) -0.014(3)
C12 0.091(6) 0.056(5) 0.064(5) -0.008(5) 0.027(4) -0.018(4)
C13 0.086(6) 0.051(5) 0.102(8) -0.003(5) 0.024(5) -0.007(4)
C14 0.071(5) 0.064(6) 0.077(6) -0.021(5) 0.013(5) -0.018(4)
C15 0.075(5) 0.075(6) 0.066(6) -0.019(5) 0.003(4) -0.014(4)
C16 0.062(5) 0.060(5) 0.071(6) -0.010(4) 0.006(4) -0.013(4)
C17 0.073(6) 0.080(6) 0.118(8) -0.048(6) 0.010(5) -0.015(5)
C18 0.300(17) 0.185(14) 0.214(16) -0.149(13) -0.160(15) 0.119(13)
C19 0.113(7) 0.099(7) 0.105(8) -0.048(6) 0.027(6) 0.003(6)
C20 0.264(16) 0.133(10) 0.36(2) -0.164(13) 0.222(17) -0.135(11)
C21 0.052(4) 0.066(5) 0.048(5) 0.001(4) 0.011(3) 0.006(4)
C22 0.057(5) 0.065(5) 0.058(5) 0.003(4) 0.006(4) 0.006(4)
C23 0.068(5) 0.053(5) 0.064(5) -0.006(4) 0.008(4) 0.004(4)
C24 0.101(6) 0.088(6) 0.056(5) -0.006(5) -0.013(4) 0.036(5)
C25 0.129(8) 0.056(5) 0.078(7) -0.014(5) -0.009(6) 0.031(5)
C26 0.083(5) 0.056(5) 0.065(6) -0.004(4) 0.008(4) 0.000(4)
C27 0.096(6) 0.065(5) 0.056(5) -0.013(5) -0.008(4) 0.014(5)
C28 0.084(5) 0.056(5) 0.072(6) 0.006(4) 0.001(4) 0.022(4)
C29 0.119(7) 0.056(5) 0.068(6) -0.021(5) 0.021(5) 0.001(5)
C30 0.126(10) 0.249(16) 0.278(18) -0.177(14) 0.077(11) 0.001(10)
C31 0.144(10) 0.199(13) 0.224(15) -0.172(12) -0.051(10) 0.047(9)
C32 1.02(5) 0.042(7) 0.085(10) -0.009(7) 0.136(19) 0.028(15)
C33 0.047(5) 0.252(15) 0.043(5) -0.007(9) 0.004(4) -0.004(7)
C34 0.054(5) 0.071(5) 0.091(7) 0.022(6) 0.017(4) 0.008(4)
C35 0.060(5) 0.091(7) 0.067(6) 0.000(6) 0.012(4) -0.005(5)
C36 0.059(6) 0.077(8) 0.195(13) 0.056(8) 0.035(8) -0.001(5)
C37 0.060(7) 0.143(12) 0.195(16) -0.106(12) 0.018(9) -0.031(7)
Co2 0.0486(5) 0.0499(6) 0.0381(5) 0.0038(4) 0.0074(4) -0.0009(4)
C41 0.052(4) 0.044(4) 0.037(4) 0.001(3) 0.013(3) 0.000(3)
C42 0.047(4) 0.065(5) 0.039(4) 0.005(4) 0.003(3) 0.000(4)
C43 0.052(5) 0.061(5) 0.051(5) 0.003(4) 0.011(3) 0.012(4)
C44 0.059(4) 0.052(5) 0.035(4) 0.006(3) 0.002(3) 0.013(4)
C45 0.057(4) 0.046(4) 0.045(4) 0.000(3) 0.018(3) -0.006(3)
C46 0.083(6) 0.067(5) 0.072(6) -0.003(4) 0.034(5) -0.003(4)
C47 0.058(5) 0.095(6) 0.060(5) 0.008(4) 0.010(4) 0.024(4)
C48 0.095(7) 0.184(11) 0.082(7) 0.009(7) 0.022(5) 0.069(7)
C49 0.048(4) 0.068(5) 0.040(4) 0.001(4) 0.008(3) -0.010(4)
C50 0.053(4) 0.069(5) 0.046(5) 0.000(4) 0.008(3) -0.006(4)
C51 0.054(5) 0.064(5) 0.054(5) 0.000(4) 0.009(4) -0.007(4)
C52 0.065(5) 0.068(6) 0.110(7) -0.003(5) 0.025(5) 0.001(5)
C53 0.081(6) 0.057(5) 0.106(7) -0.011(5) 0.027(5) -0.006(5)
C54 0.066(5) 0.063(5) 0.059(5) -0.005(4) 0.008(4) -0.008(4)
C55 0.070(6) 0.105(7) 0.150(9) -0.048(7) 0.056(6) -0.037(5)
C56 0.083(6) 0.093(7) 0.148(9) -0.065(6) 0.055(6) -0.035(5)
C57 0.082(6) 0.067(5) 0.073(6) -0.012(5) -0.003(5) -0.018(4)
C58 0.082(8) 0.120(9) 0.46(2) -0.146(13) 0.071(11) -0.051(7)
C59 0.231(13) 0.111(9) 0.131(10) 0.025(8) -0.052(9) -0.093(9)
C60 0.263(14) 0.172(12) 0.087(9) -0.051(8) 0.012(8) -0.134(10)
C61 0.073(5) 0.045(5) 0.052(5) 0.012(4) 0.014(4) 0.005(4)
C62 0.090(6) 0.049(5) 0.057(5) 0.008(4) 0.026(4) 0.008(4)
C63A 0.121(7) 0.039(5) 0.074(6) 0.002(5) 0.041(5) -0.005(5)
C64A 0.103(7) 0.089(7) 0.081(7) -0.016(6) 0.027(5) -0.024(5)
C65A 0.134(8) 0.065(6) 0.091(7) -0.010(5) 0.024(6) 0.003(6)
C66A 0.241(14) 0.073(7) 0.158(11) -0.049(7) 0.141(11) -0.073(8)
C67A 0.134(18) 0.058(14) 0.13(2) 0.018(14) 0.069(15) -0.005(12)
C68A 0.109(15) 0.048(12) 0.097(16) -0.029(11) 0.072(13) -0.015(11)
C63B 0.121(7) 0.039(5) 0.074(6) 0.002(5) 0.041(5) -0.005(5)
C64B 0.103(7) 0.089(7) 0.081(7) -0.016(6) 0.027(5) -0.024(5)
C65B 0.134(8) 0.065(6) 0.091(7) -0.010(5) 0.024(6) 0.003(6)
C66B 0.241(14) 0.073(7) 0.158(11) -0.049(7) 0.141(11) -0.073(8)
C67B 0.144(18) 0.046(11) 0.107(17) -0.015(12) 0.049(14) -0.038(13)
C68B 0.093(14) 0.048(11) 0.097(15) 0.005(10) 0.031(11) -0.005(11)
C69A 0.45(3) 0.095(10) 0.342(19) -0.122(12) 0.33(2) -0.167(15)
C70A 0.34(4) 0.09(2) 0.44(4) -0.093(18) 0.20(3) -0.17(2)
C71A 0.38(3) 0.14(4) 0.36(6) -0.14(3) 0.14(4) -0.16(3)
C69B 0.45(3) 0.095(10) 0.342(19) -0.122(12) 0.33(2) -0.167(15)
C70B 0.78(5) 0.60(4) 0.21(2) -0.28(2) 0.27(2) -0.646
C72B 0.23(3) 0.16(4) 0.28(3) -0.09(3) 0.19(3) -0.13(3)
C74 0.071(5) 0.076(5) 0.038(4) -0.007(4) 0.013(4) 0.006(4)
C75 0.058(5) 0.079(6) 0.046(4) 0.009(4) 0.003(3) -0.008(4)
C76 0.053(5) 0.069(5) 0.054(5) 0.016(4) 0.011(4) 0.010(4)
C77 0.067(5) 0.063(5) 0.052(5) 0.012(4) 0.006(4) 0.006(4)
C78 0.051(4) 0.070(5) 0.052(5) 0.016(4) 0.012(4) 0.001(4)
C1S 0.17(3) 0.09(2) 1.13(16) 0.08(5) 0.08(6) 0.00(2)
Cl1 0.49(2) 0.48(3) 1.47(7) 0.000 0.60(3) 0.000
Cl2 0.70(3) 0.54(3) 0.53(3) 0.000 0.02(2) 0.000

loop_
_atom_type_symbol
_atom_type_description
_atom_type_scat_dispersion_real
_atom_type_scat_dispersion_imag
_atom_type_scat_source
C C 0.0033 0.0016 'International Tables Vol C Tables 4.2.6.8 and 6.1.1.4'
H H 0.0000 0.0000 'International Tables Vol C Tables 4.2.6.8 and 6.1.1.4'
Co Co 0.3494 0.9721 'International Tables Vol C Tables 4.2.6.8 and 6.1.1.4'
Cl Cl 0.1484 0.1585 'International Tables Vol C Tables 4.2.6.8 and 6.1.1.4'

loop_
_geom_angle_atom_site_label_1
_geom_angle_atom_site_label_2
_geom_angle_atom_site_label_3
_geom_angle
_geom_angle_site_symmetry_1
C1 Co1 C3 63.0(3) .
C1 Co1 C4 43.3(2) .
C3 Co1 C4 43.5(2) .
C1 Co1 C2 43.3(2) .
C3 Co1 C2 43.6(2) .
C4 Co1 C2 63.2(3) .
C1 Co1 C37 132.3(5) .
C3 Co1 C37 132.9(5) .
C4 Co1 C37 111.0(4) .
C2 Co1 C37 174.2(4) .
C1 Co1 C36 167.8(4) .
C3 Co1 C36 113.6(3) .
C4 Co1 C36 125.6(4) .
C2 Co1 C36 142.9(5) .
C37 Co1 C36 40.3(4) .
C1 Co1 C33 115.1(3) .
C3 Co1 C33 169.9(5) .
C4 Co1 C33 127.7(4) .
C2 Co1 C33 142.4(5) .
C37 Co1 C33 40.0(4) .
C36 Co1 C33 66.0(4) .
C1 Co1 C34 124.1(3) .
C3 Co1 C34 150.0(3) .
C4 Co1 C34 162.6(3) .
C2 Co1 C34 117.8(3) .
C37 Co1 C34 67.4(4) .
C36 Co1 C34 65.3(3) .
C33 Co1 C34 39.9(3) .
C1 Co1 C35 153.6(3) .
C3 Co1 C35 121.0(3) .
C4 Co1 C35 158.4(3) .
C2 Co1 C35 118.8(3) .
C37 Co1 C35 66.7(4) .
C36 Co1 C35 38.5(3) .
C33 Co1 C35 65.6(3) .
C34 Co1 C35 38.4(3) .
C5 C1 C4 134.5(6) .
C5 C1 C2 132.6(6) .
C4 C1 C2 91.2(5) .
C5 C1 Co1 130.7(5) .
C4 C1 Co1 68.9(3) .
C2 C1 Co1 69.4(3) .
C9 C2 C1 136.0(6) .
C9 C2 C3 133.8(6) .
C1 C2 C3 88.9(5) .
C9 C2 Co1 131.2(5) .
C1 C2 Co1 67.3(3) .
C3 C2 Co1 67.2(3) .
C7 C3 C4 137.7(6) .
C7 C3 C2 130.9(6) .
C4 C3 C2 90.4(5) .
C7 C3 Co1 127.9(5) .
C4 C3 Co1 68.7(4) .
C2 C3 Co1 69.1(3) .
C21 C4 C1 133.0(6) .
C21 C4 C3 137.3(6) .
C1 C4 C3 89.4(5) .
C21 C4 Co1 126.0(5) .
C1 C4 Co1 67.8(3) .
C3 C4 Co1 67.7(3) .
C6 C5 C1 176.6(8) .
C8 C7 C3 174.6(8) .
C10 C9 C2 178.4(7) .
C9 C10 C11 178.8(7) .
C12 C11 C16 117.5(7) .
C12 C11 C10 121.4(7) .
C16 C11 C10 121.1(7) .
C11 C12 C13 120.3(7) .
C14 C13 C12 122.4(8) .
C13 C14 C15 116.9(7) .
C13 C14 C17 120.6(8) .
C15 C14 C17 122.5(8) .
C14 C15 C16 121.7(7) .
C15 C16 C11 121.2(7) .
C19 C17 C18 109.4(10) .
C19 C17 C20 109.1(9) .
C18 C17 C20 107.7(10) .
C19 C17 C14 109.4(6) .
C18 C17 C14 111.9(8) .
C20 C17 C14 109.2(8) .
C22 C21 C4 177.3(7) .
C21 C22 C23 179.3(9) .
C24 C23 C28 117.1(7) .
C24 C23 C22 123.1(7) .
C28 C23 C22 119.8(7) .
C23 C24 C25 121.5(7) .
C24 C25 C26 122.6(7) .
C27 C26 C25 115.2(7) .
C27 C26 C29 123.0(7) .
C25 C26 C29 121.8(7) .
C26 C27 C28 123.6(7) .
C27 C28 C23 120.0(7) .
C32 C29 C31 109.7(11) .
C32 C29 C30 108.0(12) .
C31 C29 C30 106.5(9) .
C32 C29 C26 111.2(8) .
C31 C29 C26 112.0(7) .
C30 C29 C26 109.3(7) .
C37 C33 C34 108.3(10) .
C37 C33 Co1 69.1(5) .
C34 C33 Co1 70.6(5) .
C35 C34 C33 107.5(8) .
C35 C34 Co1 70.9(4) .
C33 C34 Co1 69.5(4) .
C36 C35 C34 108.9(9) .
C36 C35 Co1 69.0(5) .
C34 C35 Co1 70.6(4) .
C35 C36 C37 110.0(10) .
C35 C36 Co1 72.4(5) .
C37 C36 Co1 69.8(6) .
C33 C37 C36 105.3(10) .
C33 C37 Co1 70.9(6) .
C36 C37 Co1 69.9(5) .
C42 Co2 C43 43.4(3) .
C42 Co2 C44 63.0(3) .
C43 Co2 C44 43.1(2) .
C42 Co2 C41 43.9(2) .
C43 Co2 C41 63.2(3) .
C44 Co2 C41 43.3(2) .
C42 Co2 C77 111.1(3) .
C43 Co2 C77 139.3(3) .
C44 Co2 C77 169.2(3) .
C41 Co2 C77 126.0(3) .
C42 Co2 C75 166.8(3) .
C43 Co2 C75 145.9(3) .
C44 Co2 C75 116.4(3) .
C41 Co2 C75 125.5(3) .
C77 Co2 C75 67.0(3) .
C42 Co2 C74 152.3(3) .
C43 Co2 C74 118.7(3) .
C44 Co2 C74 122.2(3) .
C41 Co2 C74 159.6(3) .
C77 Co2 C74 67.5(3) .
C75 Co2 C74 40.5(2) .
C42 Co2 C78 120.6(3) .
C43 Co2 C78 116.1(3) .
C44 Co2 C78 150.0(3) .
C41 Co2 C78 160.4(3) .
C77 Co2 C78 40.5(2) .
C75 Co2 C78 67.2(3) .
C74 Co2 C78 39.7(2) .
C42 Co2 C76 129.9(3) .
C43 Co2 C76 173.0(3) .
C44 Co2 C76 135.5(3) .
C41 Co2 C76 110.9(3) .
C77 Co2 C76 40.2(2) .
C75 Co2 C76 40.2(2) .
C74 Co2 C76 68.2(3) .
C78 Co2 C76 68.1(3) .
C45 C41 C44 133.9(6) .
C45 C41 C42 136.3(6) .
C44 C41 C42 89.1(5) .
C45 C41 Co2 128.4(4) .
C44 C41 Co2 68.2(3) .
C42 C41 Co2 67.5(3) .
C49 C42 C43 135.5(6) .
C49 C42 C41 134.6(6) .
C43 C42 C41 89.9(5) .
C49 C42 Co2 122.7(5) .
C43 C42 Co2 68.4(4) .
C41 C42 Co2 68.6(3) .
C47 C43 C44 133.9(7) .
C47 C43 C42 135.0(7) .
C44 C43 C42 90.4(5) .
C47 C43 Co2 127.8(5) .
C44 C43 Co2 68.7(3) .
C42 C43 Co2 68.2(3) .
C61 C44 C43 134.4(6) .
C61 C44 C41 134.9(6) .
C43 C44 C41 90.6(5) .
C61 C44 Co2 123.7(5) .
C43 C44 Co2 68.2(4) .
C41 C44 Co2 68.5(3) .
C46 C45 C41 178.3(8) .
C48 C47 C43 175.7(9) .
C50 C49 C42 177.7(7) .
C49 C50 C51 177.1(8) .
C56 C51 C52 116.6(7) .
C56 C51 C50 121.1(7) .
C52 C51 C50 122.2(7) .
C51 C52 C53 122.1(7) .
C54 C53 C52 121.9(7) .
C55 C54 C53 115.7(7) .
C55 C54 C57 122.9(7) .
C53 C54 C57 121.4(7) .
C54 C55 C56 122.0(7) .
C51 C56 C55 121.7(7) .
C60 C57 C58 110.6(9) .
C60 C57 C54 111.4(7) .
C58 C57 C54 112.0(7) .
C60 C57 C59 109.1(8) .
C58 C57 C59 105.3(8) .
C54 C57 C59 108.1(6) .
C62 C61 C44 178.5(7) .
C61 C62 C63A 177.8(8) .
C64A C63A C68A 115.5(9) .
C64A C63A C62 122.8(8) .
C68A C63A C62 117.1(10) .
C63A C64A C65A 122.0(8) .
C66A C65A C64A 123.1(9) .
C65A C66A C67A 108.0(12) .
C65A C66A C69A 122.7(10) .
C67A C66A C69A 124.0(11) .
C68A C67A C66A 120.7(16) .
C63A C68A C67A 118.7(16) .
C72A C69A C70A 113.3(16) .
C72A C69A C71A 109.0(19) .
C70A C69A C71A 105.3(15) .
C72A C69A C66A 118.3(19) .
C70A C69A C66A 99.8(13) .
C71A C69A C66A 110.2(19) .
C78 C74 C75 107.6(6) .
C78 C74 Co2 70.3(4) .
C75 C74 Co2 69.4(4) .
C76 C75 C74 109.4(6) .
C76 C75 Co2 70.6(4) .
C74 C75 Co2 70.1(4) .
C77 C76 C75 106.2(6) .
C77 C76 Co2 69.1(4) .
C75 C76 Co2 69.2(4) .
C76 C77 C78 109.2(7) .
C76 C77 Co2 70.7(4) .
C78 C77 Co2 70.3(4) .
C74 C78 C77 107.7(6) .
C74 C78 Co2 70.0(4) .
C77 C78 Co2 69.1(4) .
Cl1 C1S Cl2 97.9(16) .
C1S Cl1 C1S 82.7(17) 2
C1S Cl2 C1S 81.5(17) 2

loop_
_geom_bond_atom_site_label_1
_geom_bond_atom_site_label_2
_geom_bond_distance
_geom_bond_site_symmetry_2
Co1 C1 1.960(6) .
Co1 C3 1.961(6) .
Co1 C4 1.975(6) .
Co1 C2 1.987(6) .
Co1 C37 2.007(9) .
Co1 C36 2.008(8) .
Co1 C33 2.031(8) .
Co1 C34 2.046(7) .
Co1 C35 2.050(7) .
C1 C5 1.434(9) .
C1 C4 1.451(8) .
C1 C2 1.457(8) .
C2 C9 1.382(9) .
C2 C3 1.467(8) .
C3 C7 1.426(9) .
C3 C4 1.460(8) .
C4 C21 1.420(9) .
C5 C6 1.178(9) .
C7 C8 1.164(9) .
C9 C10 1.199(8) .
C10 C11 1.432(9) .
C11 C12 1.380(9) .
C11 C16 1.384(9) .
C12 C13 1.388(9) .
C13 C14 1.372(10) .
C14 C15 1.373(10) .
C14 C17 1.527(10) .
C15 C16 1.382(9) .
C17 C19 1.478(9) .
C17 C18 1.485(14) .
C17 C20 1.505(13) .
C21 C22 1.210(9) .
C22 C23 1.437(10) .
C23 C24 1.368(9) .
C23 C28 1.403(9) .
C24 C25 1.378(9) .
C25 C26 1.385(10) .
C26 C27 1.375(9) .
C26 C29 1.544(10) .
C27 C28 1.376(9) .
C29 C32 1.420(13) .
C29 C31 1.451(12) .
C29 C30 1.476(12) .
C33 C37 1.382(14) .
C33 C34 1.392(12) .
C34 C35 1.348(10) .
C35 C36 1.339(12) .
C36 C37 1.384(14) .
Co2 C42 1.958(6) .
Co2 C43 1.961(6) .
Co2 C44 1.968(6) .
Co2 C41 1.973(6) .
Co2 C77 2.029(6) .
Co2 C75 2.031(6) .
Co2 C74 2.040(6) .
Co2 C78 2.045(6) .
Co2 C76 2.049(6) .
C41 C45 1.402(8) .
C41 C44 1.455(8) .
C41 C42 1.470(8) .
C42 C49 1.406(9) .
C42 C43 1.448(9) .
C43 C47 1.409(9) .
C43 C44 1.443(8) .
C44 C61 1.431(9) .
C45 C46 1.168(8) .
C47 C48 1.167(9) .
C49 C50 1.204(8) .
C50 C51 1.446(9) .
C51 C56 1.344(9) .
C51 C52 1.363(9) .
C52 C53 1.375(9) .
C53 C54 1.371(9) .
C54 C55 1.361(10) .
C54 C57 1.530(9) .
C55 C56 1.395(10) .
C57 C60 1.444(10) .
C57 C58 1.499(10) .
C57 C59 1.543(11) .
C61 C62 1.193(9) .
C62 C63A 1.444(10) .
C63A C64A 1.319(10) .
C63A C68A 1.329(18) .
C64A C65A 1.396(11) .
C65A C66A 1.296(11) .
C66A C67A 1.49(2) .
C66A C69A 1.566(14) .
C67A C68A 1.40(2) .
C67B C68B 1.37(2) .
C69A C72A 1.427(18) .
C69A C70A 1.554(18) .
C69A C71A 1.556(18) .
C74 C78 1.389(9) .
C74 C75 1.408(8) .
C75 C76 1.403(9) .
C76 C77 1.400(8) .
C77 C78 1.411(9) .
C1S Cl1 1.730(19) .
C1S Cl2 1.751(18) .
Cl1 C1S 1.730(19) 2
Cl2 C1S 1.751(18) 2

loop_
_geom_torsion_atom_site_label_1
_geom_torsion_atom_site_label_2
_geom_torsion_atom_site_label_3
_geom_torsion_atom_site_label_4
_geom_torsion
_geom_torsion_site_symmetry_4
C3 Co1 C1 C5 179.0(7) .
C4 Co1 C1 C5 -131.2(8) .
C2 Co1 C1 C5 129.1(8) .
C37 Co1 C1 C5 -56.3(9) .
C36 Co1 C1 C5 -105(2) .
C33 Co1 C1 C5 -12.1(8) .
C34 Co1 C1 C5 33.1(8) .
C35 Co1 C1 C5 73.1(10) .
C3 Co1 C1 C4 -49.8(4) .
C2 Co1 C1 C4 -99.7(5) .
C37 Co1 C1 C4 74.9(7) .
C36 Co1 C1 C4 27(2) .
C33 Co1 C1 C4 119.1(6) .
C34 Co1 C1 C4 164.2(4) .
C35 Co1 C1 C4 -155.7(6) .
C3 Co1 C1 C2 49.9(4) .
C4 Co1 C1 C2 99.7(5) .
C37 Co1 C1 C2 174.7(7) .
C36 Co1 C1 C2 126.4(19) .
C33 Co1 C1 C2 -141.1(6) .
C34 Co1 C1 C2 -96.0(5) .
C35 Co1 C1 C2 -55.9(8) .
C5 C1 C2 C9 -0.3(12) .
C4 C1 C2 C9 -166.5(7) .
Co1 C1 C2 C9 126.6(8) .
C5 C1 C2 C3 167.5(7) .
C4 C1 C2 C3 1.2(5) .
Co1 C1 C2 C3 -65.7(3) .
C5 C1 C2 Co1 -126.8(7) .
C4 C1 C2 Co1 66.9(3) .
C1 Co1 C2 C9 -132.1(8) .
C3 Co1 C2 C9 129.1(8) .
C4 Co1 C2 C9 178.8(8) .
C37 Co1 C2 C9 -175(6) .
C36 Co1 C2 C9 64.2(9) .
C33 Co1 C2 C9 -63.4(9) .
C34 Co1 C2 C9 -20.8(8) .
C35 Co1 C2 C9 23.1(8) .
C3 Co1 C2 C1 -98.8(5) .
C4 Co1 C2 C1 -49.2(4) .
C37 Co1 C2 C1 -43(6) .
C36 Co1 C2 C1 -163.7(6) .
C33 Co1 C2 C1 68.6(7) .
C34 Co1 C2 C1 111.3(5) .
C35 Co1 C2 C1 155.2(4) .
C1 Co1 C2 C3 98.8(5) .
C4 Co1 C2 C3 49.6(4) .
C37 Co1 C2 C3 56(6) .
C36 Co1 C2 C3 -64.9(7) .
C33 Co1 C2 C3 167.5(6) .
C34 Co1 C2 C3 -149.9(4) .
C35 Co1 C2 C3 -106.0(5) .
C9 C2 C3 C7 -3.3(12) .
C1 C2 C3 C7 -171.5(7) .
Co1 C2 C3 C7 122.7(7) .
C9 C2 C3 C4 167.0(7) .
C1 C2 C3 C4 -1.2(5) .
Co1 C2 C3 C4 -67.0(3) .
C9 C2 C3 Co1 -126.0(7) .
C1 C2 C3 Co1 65.8(3) .
C1 Co1 C3 C7 -175.8(7) .
C4 Co1 C3 C7 134.7(7) .
C2 Co1 C3 C7 -126.3(7) .
C37 Co1 C3 C7 60.3(9) .
C36 Co1 C3 C7 17.1(8) .
C33 Co1 C3 C7 103(2) .
C34 Co1 C3 C7 -63.8(9) .
C35 Co1 C3 C7 -25.7(7) .
C1 Co1 C3 C4 49.5(4) .
C2 Co1 C3 C4 99.0(5) .
C37 Co1 C3 C4 -74.5(7) .
C36 Co1 C3 C4 -117.6(6) .
C33 Co1 C3 C4 -32(2) .
C34 Co1 C3 C4 161.4(5) .
C35 Co1 C3 C4 -160.4(4) .
C1 Co1 C3 C2 -49.5(3) .
C4 Co1 C3 C2 -99.0(5) .
C37 Co1 C3 C2 -173.5(7) .
C36 Co1 C3 C2 143.4(6) .
C33 Co1 C3 C2 -131(2) .
C34 Co1 C3 C2 62.4(7) .
C35 Co1 C3 C2 100.6(5) .
C5 C1 C4 C21 7.7(12) .
C2 C1 C4 C21 173.5(7) .
Co1 C1 C4 C21 -119.2(7) .
C5 C1 C4 C3 -167.1(7) .
C2 C1 C4 C3 -1.2(5) .
Co1 C1 C4 C3 66.1(3) .
C5 C1 C4 Co1 126.9(8) .
C2 C1 C4 Co1 -67.3(3) .
C7 C3 C4 C21 -4.0(14) .
C2 C3 C4 C21 -173.1(8) .
Co1 C3 C4 C21 119.5(8) .
C7 C3 C4 C1 170.3(8) .
C2 C3 C4 C1 1.2(5) .
Co1 C3 C4 C1 -66.2(3) .
C7 C3 C4 Co1 -123.6(8) .
C2 C3 C4 Co1 67.4(3) .
C1 Co1 C4 C21 127.9(8) .
C3 Co1 C4 C21 -133.1(7) .
C2 Co1 C4 C21 177.1(7) .
C37 Co1 C4 C21 -2.2(9) .
C36 Co1 C4 C21 -45.4(8) .
C33 Co1 C4 C21 40.1(9) .
C34 Co1 C4 C21 79.0(12) .
C35 Co1 C4 C21 -81.8(10) .
C3 Co1 C4 C1 99.0(5) .
C2 Co1 C4 C1 49.2(4) .
C37 Co1 C4 C1 -130.1(7) .
C36 Co1 C4 C1 -173.3(6) .
C33 Co1 C4 C1 -87.8(7) .
C34 Co1 C4 C1 -48.9(11) .
C35 Co1 C4 C1 150.3(8) .
C1 Co1 C4 C3 -99.0(5) .
C2 Co1 C4 C3 -49.7(4) .
C37 Co1 C4 C3 130.9(7) .
C36 Co1 C4 C3 87.7(6) .
C33 Co1 C4 C3 173.2(6) .
C34 Co1 C4 C3 -147.8(9) .
C35 Co1 C4 C3 51.3(9) .
C4 C1 C5 C6 133(13) .
C2 C1 C5 C6 -28(14) .
Co1 C1 C5 C6 -127(13) .
C4 C3 C7 C8 -152(8) .
C2 C3 C7 C8 14(8) .
Co1 C3 C7 C8 108(8) .
C1 C2 C9 C10 101(25) .
C3 C2 C9 C10 -62(26) .
Co1 C2 C9 C10 -159(25) .
C2 C9 C10 C11 168(100) .
C9 C10 C11 C12 71(34) .
C9 C10 C11 C16 -105(34) .
C16 C11 C12 C13 -1.4(10) .
C10 C11 C12 C13 -177.3(6) .
C11 C12 C13 C14 1.2(11) .
C12 C13 C14 C15 -0.4(11) .
C12 C13 C14 C17 177.4(7) .
C13 C14 C15 C16 -0.1(11) .
C17 C14 C15 C16 -177.9(7) .
C14 C15 C16 C11 -0.2(11) .
C12 C11 C16 C15 1.0(9) .
C10 C11 C16 C15 176.8(6) .
C13 C14 C17 C19 -68.0(10) .
C15 C14 C17 C19 109.7(9) .
C13 C14 C17 C18 170.5(10) .
C15 C14 C17 C18 -11.8(13) .
C13 C14 C17 C20 51.3(12) .
C15 C14 C17 C20 -131.0(10) .
C1 C4 C21 C22 -1(15) .
C3 C4 C21 C22 171(100) .
Co1 C4 C21 C22 -94(15) .
C4 C21 C22 C23 40(95) .
C21 C22 C23 C24 171(100) .
C21 C22 C23 C28 -9(86) .
C28 C23 C24 C25 1.8(12) .
C22 C23 C24 C25 -177.9(7) .
C23 C24 C25 C26 -0.8(14) .
C24 C25 C26 C27 0.1(12) .
C24 C25 C26 C29 179.8(8) .
C25 C26 C27 C28 -0.5(12) .
C29 C26 C27 C28 179.7(7) .
C26 C27 C28 C23 1.7(12) .
C24 C23 C28 C27 -2.2(11) .
C22 C23 C28 C27 177.6(7) .
C27 C26 C29 C32 144.7(13) .
C25 C26 C29 C32 -35.0(16) .
C27 C26 C29 C31 21.5(13) .
C25 C26 C29 C31 -158.2(10) .
C27 C26 C29 C30 -96.2(11) .
C25 C26 C29 C30 84.1(11) .
C1 Co1 C33 C37 -126.8(8) .
C3 Co1 C33 C37 -50(2) .
C4 Co1 C33 C37 -77.6(8) .
C2 Co1 C33 C37 -171.7(7) .
C36 Co1 C33 C37 39.9(7) .
C34 Co1 C33 C37 119.4(10) .
C35 Co1 C33 C37 82.3(7) .
C1 Co1 C33 C34 113.8(5) .
C3 Co1 C33 C34 -169.4(18) .
C4 Co1 C33 C34 163.0(5) .
C2 Co1 C33 C34 68.9(7) .
C37 Co1 C33 C34 -119.4(10) .
C36 Co1 C33 C34 -79.5(6) .
C35 Co1 C33 C34 -37.1(5) .
C37 C33 C34 C35 2.1(10) .
Co1 C33 C34 C35 61.1(5) .
C37 C33 C34 Co1 -59.0(7) .
C1 Co1 C34 C35 152.6(5) .
C3 Co1 C34 C35 58.4(8) .
C4 Co1 C34 C35 -168.8(8) .
C2 Co1 C34 C35 102.1(5) .
C37 Co1 C34 C35 -80.6(7) .
C36 Co1 C34 C35 -36.4(6) .
C33 Co1 C34 C35 -117.9(8) .
C1 Co1 C34 C33 -89.4(7) .
C3 Co1 C34 C33 176.3(7) .
C4 Co1 C34 C33 -50.9(12) .
C2 Co1 C34 C33 -139.9(7) .
C37 Co1 C34 C33 37.4(7) .
C36 Co1 C34 C33 81.5(7) .
C35 Co1 C34 C33 117.9(8) .
C33 C34 C35 C36 -1.5(9) .
Co1 C34 C35 C36 58.6(6) .
C33 C34 C35 Co1 -60.1(5) .
C1 Co1 C35 C36 -179.2(7) .
C3 Co1 C35 C36 89.7(7) .
C4 Co1 C35 C36 50.8(11) .
C2 Co1 C35 C36 140.4(6) .
C37 Co1 C35 C36 -37.7(7) .
C33 Co1 C35 C36 -81.6(7) .
C34 Co1 C35 C36 -120.1(8) .
C1 Co1 C35 C34 -59.1(9) .
C3 Co1 C35 C34 -150.2(5) .
C4 Co1 C35 C34 170.9(7) .
C2 Co1 C35 C34 -99.5(5) .
C37 Co1 C35 C34 82.5(7) .
C36 Co1 C35 C34 120.1(8) .
C33 Co1 C35 C34 38.5(6) .
C34 C35 C36 C37 0.4(10) .
Co1 C35 C36 C37 60.0(7) .
C34 C35 C36 Co1 -59.6(5) .
C1 Co1 C36 C35 178.3(15) .
C3 Co1 C36 C35 -110.7(6) .
C4 Co1 C36 C35 -159.4(5) .
C2 Co1 C36 C35 -67.8(8) .
C37 Co1 C36 C35 119.9(10) .
C33 Co1 C36 C35 80.3(6) .
C34 Co1 C36 C35 36.3(5) .
C1 Co1 C36 C37 58(2) .
C3 Co1 C36 C37 129.3(8) .
C4 Co1 C36 C37 80.7(8) .
C2 Co1 C36 C37 172.3(7) .
C33 Co1 C36 C37 -39.6(7) .
C34 Co1 C36 C37 -83.6(7) .
C35 Co1 C36 C37 -119.9(10) .
C34 C33 C37 C36 -1.8(11) .
Co1 C33 C37 C36 -61.8(7) .
C34 C33 C37 Co1 59.9(6) .
C35 C36 C37 C33 0.9(11) .
Co1 C36 C37 C33 62.5(7) .
C35 C36 C37 Co1 -61.6(6) .
C1 Co1 C37 C33 78.9(8) .
C3 Co1 C37 C33 169.4(5) .
C4 Co1 C37 C33 124.1(7) .
C2 Co1 C37 C33 118(5) .
C36 Co1 C37 C33 -115.2(10) .
C34 Co1 C37 C33 -37.3(6) .
C35 Co1 C37 C33 -79.2(7) .
C1 Co1 C37 C36 -165.9(6) .
C3 Co1 C37 C36 -75.4(8) .
C4 Co1 C37 C36 -120.8(7) .
C2 Co1 C37 C36 -127(5) .
C33 Co1 C37 C36 115.2(10) .
C34 Co1 C37 C36 77.9(7) .
C35 Co1 C37 C36 36.0(6) .
C42 Co2 C41 C45 132.1(7) .
C43 Co2 C41 C45 -178.4(7) .
C44 Co2 C41 C45 -129.4(7) .
C77 Co2 C41 C45 48.5(7) .
C75 Co2 C41 C45 -37.3(7) .
C74 Co2 C41 C45 -77.7(10) .
C78 Co2 C41 C45 88.8(9) .
C76 Co2 C41 C45 5.7(7) .
C42 Co2 C41 C44 -98.5(5) .
C43 Co2 C41 C44 -49.0(4) .
C77 Co2 C41 C44 177.9(4) .
C75 Co2 C41 C44 92.2(4) .
C74 Co2 C41 C44 51.7(9) .
C78 Co2 C41 C44 -141.8(7) .
C76 Co2 C41 C44 135.1(4) .
C43 Co2 C41 C42 49.5(4) .
C44 Co2 C41 C42 98.5(5) .
C77 Co2 C41 C42 -83.6(4) .
C75 Co2 C41 C42 -169.4(4) .
C74 Co2 C41 C42 150.1(7) .
C78 Co2 C41 C42 -43.3(9) .
C76 Co2 C41 C42 -126.4(4) .
C45 C41 C42 C49 -7.3(12) .
C44 C41 C42 C49 -177.9(7) .
Co2 C41 C42 C49 115.4(7) .
C45 C41 C42 C43 170.5(7) .
C44 C41 C42 C43 -0.1(5) .
Co2 C41 C42 C43 -66.8(3) .
C45 C41 C42 Co2 -122.7(7) .
C44 C41 C42 Co2 66.7(3) .
C43 Co2 C42 C49 131.1(7) .
C44 Co2 C42 C49 -179.7(7) .
C41 Co2 C42 C49 -130.1(7) .
C77 Co2 C42 C49 -9.7(6) .
C75 Co2 C42 C49 -89.2(13) .
C74 Co2 C42 C49 71.9(9) .
C78 Co2 C42 C49 34.4(7) .
C76 Co2 C42 C49 -51.6(7) .
C44 Co2 C42 C43 49.2(4) .
C41 Co2 C42 C43 98.8(5) .
C77 Co2 C42 C43 -140.8(4) .
C75 Co2 C42 C43 139.7(12) .
C74 Co2 C42 C43 -59.3(7) .
C78 Co2 C42 C43 -96.7(4) .
C76 Co2 C42 C43 177.3(4) .
C43 Co2 C42 C41 -98.8(5) .
C44 Co2 C42 C41 -49.6(3) .
C77 Co2 C42 C41 120.4(4) .
C75 Co2 C42 C41 40.9(14) .
C74 Co2 C42 C41 -158.0(6) .
C78 Co2 C42 C41 164.5(4) .
C76 Co2 C42 C41 78.5(5) .
C49 C42 C43 C47 6.9(13) .
C41 C42 C43 C47 -170.8(8) .
Co2 C42 C43 C47 122.2(8) .
C49 C42 C43 C44 177.9(7) .
C41 C42 C43 C44 0.1(5) .
Co2 C42 C43 C44 -66.8(3) .
C49 C42 C43 Co2 -115.3(8) .
C41 C42 C43 Co2 66.9(3) .
C42 Co2 C43 C47 -130.9(8) .
C44 Co2 C43 C47 129.7(8) .
C41 Co2 C43 C47 179.0(8) .
C77 Co2 C43 C47 -66.1(8) .
C75 Co2 C43 C47 64.4(9) .
C74 Co2 C43 C47 22.0(8) .
C78 Co2 C43 C47 -22.9(8) .
C76 Co2 C43 C47 -148(2) .
C42 Co2 C43 C44 99.4(5) .
C41 Co2 C43 C44 49.3(3) .
C77 Co2 C43 C44 164.1(4) .
C75 Co2 C43 C44 -65.3(6) .
C74 Co2 C43 C44 -107.7(4) .
C78 Co2 C43 C44 -152.6(4) .
C76 Co2 C43 C44 82(2) .
C44 Co2 C43 C42 -99.4(5) .
C41 Co2 C43 C42 -50.2(4) .
C77 Co2 C43 C42 64.7(6) .
C75 Co2 C43 C42 -164.7(5) .
C74 Co2 C43 C42 152.9(4) .
C78 Co2 C43 C42 107.9(4) .
C76 Co2 C43 C42 -17(3) .
C47 C43 C44 C61 -6.1(13) .
C42 C43 C44 C61 -177.3(7) .
Co2 C43 C44 C61 116.4(7) .
C47 C43 C44 C41 171.0(7) .
C42 C43 C44 C41 -0.1(5) .
Co2 C43 C44 C41 -66.5(3) .
C47 C43 C44 Co2 -122.5(8) .
C42 C43 C44 Co2 66.3(3) .
C45 C41 C44 C61 6.2(12) .
C42 C41 C44 C61 177.2(7) .
Co2 C41 C44 C61 -116.7(7) .
C45 C41 C44 C43 -170.9(7) .
C42 C41 C44 C43 0.1(5) .
Co2 C41 C44 C43 66.2(3) .
C45 C41 C44 Co2 122.9(7) .
C42 C41 C44 Co2 -66.0(3) .
C42 Co2 C44 C61 -179.2(7) .
C43 Co2 C44 C61 -129.7(7) .
C41 Co2 C44 C61 130.5(7) .
C77 Co2 C44 C61 121.4(14) .
C75 Co2 C44 C61 15.6(7) .
C74 Co2 C44 C61 -30.6(7) .
C78 Co2 C44 C61 -74.0(8) .
C76 Co2 C44 C61 60.3(7) .
C42 Co2 C44 C43 -49.5(4) .
C41 Co2 C44 C43 -99.8(5) .
C77 Co2 C44 C43 -108.9(15) .
C75 Co2 C44 C43 145.3(4) .
C74 Co2 C44 C43 99.1(4) .
C78 Co2 C44 C43 55.7(7) .
C76 Co2 C44 C43 -170.0(4) .
C42 Co2 C44 C41 50.3(3) .
C43 Co2 C44 C41 99.8(5) .
C77 Co2 C44 C41 -9.1(17) .
C75 Co2 C44 C41 -114.9(4) .
C74 Co2 C44 C41 -161.1(3) .
C78 Co2 C44 C41 155.5(5) .
C76 Co2 C44 C41 -70.2(5) .
C44 C41 C45 C46 132(27) .
C42 C41 C45 C46 -35(27) .
Co2 C41 C45 C46 -132(27) .
C44 C43 C47 C48 -54(13) .
C42 C43 C47 C48 114(13) .
Co2 C43 C47 C48 -150(13) .
C43 C42 C49 C50 120(20) .
C41 C42 C49 C50 -63(20) .
Co2 C42 C49 C50 28(20) .
C42 C49 C50 C51 -166(14) .
C49 C50 C51 C56 48(15) .
C49 C50 C51 C52 -130(15) .
C56 C51 C52 C53 -1.9(12) .
C50 C51 C52 C53 175.5(7) .
C51 C52 C53 C54 1.1(13) .
C52 C53 C54 C55 1.1(12) .
C52 C53 C54 C57 -178.2(7) .
C53 C54 C55 C56 -2.4(13) .
C57 C54 C55 C56 176.9(8) .
C52 C51 C56 C55 0.6(13) .
C50 C51 C56 C55 -176.8(8) .
C54 C55 C56 C51 1.6(15) .
C55 C54 C57 C60 -131.5(10) .
C53 C54 C57 C60 47.7(11) .
C55 C54 C57 C58 -7.0(13) .
C53 C54 C57 C58 172.3(9) .
C55 C54 C57 C59 108.6(10) .
C53 C54 C57 C59 -72.2(10) .
C43 C44 C61 C62 -73(29) .
C41 C44 C61 C62 111(29) .
Co2 C44 C61 C62 18(29) .
C44 C61 C62 C63A 3(46) .
C61 C62 C63A C64A 47(21) .
C61 C62 C63A C68A -158(21) .
C68A C63A C64A C65A 26.1(17) .
C62 C63A C64A C65A -178.8(8) .
C63A C64A C65A C66A 0.8(16) .
C64A C65A C66A C67A -27.7(18) .
C64A C65A C66A C69A 177.2(11) .
C65A C66A C67A C68A 32(3) .
C69A C66A C67A C68A -173.4(17) .
C64A C63A C68A C67A -20(3) .
C62 C63A C68A C67A -177.0(17) .
C66A C67A C68A C63A -9(3) .
C65A C66A C69A C72A -16(3) .
C67A C66A C69A C72A -167(2) .
C65A C66A C69A C70A 107.5(19) .
C67A C66A C69A C70A -44(2) .
C65A C66A C69A C71A -142(2) .
C67A C66A C69A C71A 67(2) .
C42 Co2 C74 C78 -54.9(8) .
C43 Co2 C74 C78 -97.2(5) .
C44 Co2 C74 C78 -147.5(4) .
C41 Co2 C74 C78 173.0(7) .
C77 Co2 C74 C78 38.0(4) .
C75 Co2 C74 C78 118.5(6) .
C76 Co2 C74 C78 81.5(4) .
C42 Co2 C74 C75 -173.4(6) .
C43 Co2 C74 C75 144.3(4) .
C44 Co2 C74 C75 94.0(5) .
C41 Co2 C74 C75 54.5(9) .
C77 Co2 C74 C75 -80.5(4) .
C78 Co2 C74 C75 -118.5(6) .
C76 Co2 C74 C75 -37.0(4) .
C78 C74 C75 C76 -0.3(7) .
Co2 C74 C75 C76 59.9(5) .
C78 C74 C75 Co2 -60.2(4) .
C42 Co2 C75 C76 46.4(14) .
C43 Co2 C75 C76 174.2(5) .
C44 Co2 C75 C76 130.3(4) .
C41 Co2 C75 C76 80.4(5) .
C77 Co2 C75 C76 -38.4(4) .
C74 Co2 C75 C76 -120.1(6) .
C78 Co2 C75 C76 -82.5(4) .
C42 Co2 C75 C74 166.5(11) .
C43 Co2 C75 C74 -65.8(6) .
C44 Co2 C75 C74 -109.6(4) .
C41 Co2 C75 C74 -159.5(4) .
C77 Co2 C75 C74 81.7(4) .
C78 Co2 C75 C74 37.6(4) .
C76 Co2 C75 C74 120.1(6) .
C74 C75 C76 C77 -0.1(7) .
Co2 C75 C76 C77 59.5(4) .
C74 C75 C76 Co2 -59.6(4) .
C42 Co2 C76 C77 74.8(5) .
C43 Co2 C76 C77 90(2) .
C44 Co2 C76 C77 165.2(4) .
C41 Co2 C76 C77 121.5(4) .
C75 Co2 C76 C77 -117.6(6) .
C74 Co2 C76 C77 -80.4(4) .
C78 Co2 C76 C77 -37.5(4) .
C42 Co2 C76 C75 -167.5(4) .
C43 Co2 C76 C75 -152(2) .
C44 Co2 C76 C75 -77.1(5) .
C41 Co2 C76 C75 -120.9(4) .
C77 Co2 C76 C75 117.6(6) .
C74 Co2 C76 C75 37.2(4) .
C78 Co2 C76 C75 80.2(4) .
C75 C76 C77 C78 0.4(7) .
Co2 C76 C77 C78 60.0(4) .
C75 C76 C77 Co2 -59.6(4) .
C42 Co2 C77 C76 -127.4(4) .
C43 Co2 C77 C76 -169.2(5) .
C44 Co2 C77 C76 -72.1(16) .
C41 Co2 C77 C76 -79.8(5) .
C75 Co2 C77 C76 38.4(4) .
C74 Co2 C77 C76 82.4(4) .
C78 Co2 C77 C76 119.7(6) .
C42 Co2 C77 C78 112.9(4) .
C43 Co2 C77 C78 71.1(6) .
C44 Co2 C77 C78 168.2(14) .
C41 Co2 C77 C78 160.5(4) .
C75 Co2 C77 C78 -81.3(4) .
C74 Co2 C77 C78 -37.3(4) .
C76 Co2 C77 C78 -119.7(6) .
C75 C74 C78 C77 0.6(7) .
Co2 C74 C78 C77 -59.1(4) .
C75 C74 C78 Co2 59.7(4) .
C76 C77 C78 C74 -0.7(7) .
Co2 C77 C78 C74 59.6(5) .
C76 C77 C78 Co2 -60.2(4) .
C42 Co2 C78 C74 153.7(4) .
C43 Co2 C78 C74 104.3(4) .
C44 Co2 C78 C74 65.4(7) .
C41 Co2 C78 C74 -172.7(7) .
C77 Co2 C78 C74 -119.0(6) .
C75 Co2 C78 C74 -38.2(4) .
C76 Co2 C78 C74 -81.8(4) .
C42 Co2 C78 C77 -87.3(5) .
C43 Co2 C78 C77 -136.7(4) .
C44 Co2 C78 C77 -175.6(5) .
C41 Co2 C78 C77 -53.7(9) .
C75 Co2 C78 C77 80.8(4) .
C74 Co2 C78 C77 119.0(6) .
C76 Co2 C78 C77 37.2(4) .
Cl2 C1S Cl1 C1S 0.000(6) 2
Cl1 C1S Cl2 C1S 0.000(6) 2
